data_7200733
loop_
_publ_author_name
'Bi, Li-Hua'
'Dickman, Michael H.'
'Kortz, Ulrich'

_publ_section_title
;
 The palladium(II)-decorated 22-tungsto-2-bismuthate(III),
 [Pd3(H2O)9Bi2W22O76]8&#x2212;
;
_journal_issue 6
_journal_name_full CrystEngComm
_journal_page_first 965
_journal_paper_doi 10.1039/b820888c
_journal_volume 11
_journal_year 2009
_chemical_formula_sum 'Bi2 H62 Na5 O107 Pd4.5 W22'
_chemical_formula_weight 6830.7
_chemical_name_systematic
;
?
;
_space_group_IT_number 2
_symmetry_cell_setting triclinic
_symmetry_space_group_name_Hall '-P 1'
_symmetry_space_group_name_H-M 'P -1'
_atom_sites_solution_primary direct
_atom_sites_solution_secondary difmap
_audit_creation_method SHELXL-97
_cell_angle_alpha 108.610(7)
_cell_angle_beta 98.928(7)
_cell_angle_gamma 109.550(6)
_cell_formula_units_Z 1
_cell_length_a 12.8207(12)
_cell_length_b 13.1305(14)
_cell_length_c 17.407(2)
_cell_measurement_reflns_used 5125
_cell_measurement_temperature 173(2)
_cell_measurement_theta_max 25.79
_cell_measurement_theta_min 3.06
_cell_volume 2501.9(5)
_computing_cell_refinement 'Bruker SMART'
_computing_data_collection 'Bruker SMART'
_computing_data_reduction 'Bruker SAINT'
_computing_molecular_graphics 'Bruker SHELXTL'
_computing_publication_material 'Bruker SHELXTL'
_computing_structure_refinement 'SHELXL-97 (Sheldrick, 1997)'
_computing_structure_solution 'SHELXS-97 (Sheldrick, 1990)'
_diffrn_ambient_temperature 173(2)
_diffrn_measured_fraction_theta_full 0.990
_diffrn_measured_fraction_theta_max 0.990
_diffrn_measurement_device_type 'CCD area detector'
_diffrn_measurement_method 'phi and omega scans'
_diffrn_radiation_monochromator graphite
_diffrn_radiation_source 'fine-focus sealed tube'
_diffrn_radiation_type MoK\a
_diffrn_radiation_wavelength 0.71073
_diffrn_reflns_av_R_equivalents 0.1127
_diffrn_reflns_av_sigmaI/netI 0.0687
_diffrn_reflns_limit_h_max 17
_diffrn_reflns_limit_h_min -17
_diffrn_reflns_limit_k_max 17
_diffrn_reflns_limit_k_min -17
_diffrn_reflns_limit_l_max 23
_diffrn_reflns_limit_l_min -23
_diffrn_reflns_number 105660
_diffrn_reflns_theta_full 28.80
_diffrn_reflns_theta_max 28.80
_diffrn_reflns_theta_min 2.99
_exptl_absorpt_coefficient_mu 29.605
_exptl_absorpt_correction_T_max 0.4911
_exptl_absorpt_correction_T_min 0.1783
_exptl_absorpt_correction_type multi-scan
_exptl_absorpt_process_details SADABS
_exptl_crystal_colour yellow
_exptl_crystal_density_diffrn 4.557
_exptl_crystal_density_method 'not measured'
_exptl_crystal_description plate
_exptl_crystal_F_000 2991
_exptl_crystal_size_max 0.131
_exptl_crystal_size_mid 0.094
_exptl_crystal_size_min 0.028
_refine_diff_density_max 4.311
_refine_diff_density_min -3.142
_refine_diff_density_rms 0.538
_refine_ls_extinction_method none
_refine_ls_goodness_of_fit_ref 1.071
_refine_ls_matrix_type full
_refine_ls_number_parameters 376
_refine_ls_number_reflns 12939
_refine_ls_number_restraints 0
_refine_ls_restrained_S_all 1.071
_refine_ls_R_factor_all 0.0817
_refine_ls_R_factor_gt 0.0491
_refine_ls_shift/su_max 0.001
_refine_ls_shift/su_mean 0.000
_refine_ls_structure_factor_coef Fsqd
_refine_ls_weighting_details 'calc w=1/[\s^2^(Fo^2^)+(0.0700P)^2^+19.0000P] where P=(Fo^2^+2Fc^2^)/3'
_refine_ls_weighting_scheme calc
_refine_ls_wR_factor_gt 0.1216
_refine_ls_wR_factor_ref 0.1409
_reflns_number_gt 9118
_reflns_number_total 12939
_reflns_threshold_expression >2sigma(I)
_cod_data_source_file b820888c.txt
_cod_data_source_block bpd
_cod_depositor_comments
;
The following automatic conversions were performed:
'_symmetry_cell_setting' value 'Triclinic' changed to 'triclinic'
according to '/home/saulius/struct/CIF-dictionaries/cif_core.dic'
dictionary named 'cif_core.dic' version 2.4.1 from 2010-06-29.

Automatic conversion script
Id: cif_fix_enum 1527 2010-12-29 10:47:43Z saulius 
;
_cod_original_sg_symbol_H-M P-1
_cod_original_formula_sum 'H62 Bi2 Na5 O107 Pd4.5 W22'
_cod_database_code 7200733

loop_
_symmetry_equiv_pos_as_xyz
'x, y, z'
'-x, -y, -z'

loop_
_atom_site_label
_atom_site_type_symbol
_atom_site_fract_x
_atom_site_fract_y
_atom_site_fract_z
_atom_site_U_iso_or_equiv
_atom_site_adp_type
_atom_site_occupancy
_atom_site_symmetry_multiplicity
_atom_site_calc_flag
_atom_site_refinement_flags
_atom_site_disorder_assembly
_atom_site_disorder_group
W1 W 0.67781(6) 1.14480(5) 0.40583(4) 0.02229(14) Uani 1 1 d . . .
W2 W 0.49114(6) 1.19509(5) 0.29122(4) 0.02276(15) Uani 1 1 d . . .
W3 W 0.40867(6) 0.93862(5) 0.30674(4) 0.02096(14) Uani 1 1 d . . .
W4 W 0.78712(6) 1.29792(5) 0.27121(4) 0.02239(14) Uani 1 1 d . . .
W5 W 0.89085(5) 1.10536(5) 0.18206(4) 0.02170(14) Uani 1 1 d . . .
W6 W 0.71042(5) 0.78688(5) 0.10005(4) 0.01940(14) Uani 1 1 d . . .
W7 W 0.58945(6) 0.82099(5) -0.08290(4) 0.02204(14) Uani 1 1 d . . .
W8 W 0.79045(5) 0.92876(5) 0.30561(4) 0.02083(14) Uani 1 1 d . . .
W9 W 0.52155(5) 0.72529(5) 0.20539(4) 0.02003(14) Uani 1 1 d . . .
W10 W 0.23870(6) 0.69679(5) 0.10820(5) 0.02480(15) Uani 1 1 d . . .
W11 W 0.70341(5) 1.15753(5) 0.06132(4) 0.01812(13) Uani 1 1 d . . .
Bi1 Bi 0.54775(5) 0.96788(5) 0.14502(4) 0.01665(12) Uani 1 1 d . . .
Pd1 Pd 0.0366(2) 0.7991(2) 0.04212(17) 0.0228(5) Uani 0.50 1 d P . .
Pd2 Pd 0.21661(13) 0.50241(12) -0.09875(10) 0.0265(3) Uani 0.85 1 d P . .
Pd3 Pd 0.3600(8) 0.5310(7) -0.1854(6) 0.0290(18) Uiso 0.15 1 d P . .
Pd4 Pd -0.2217(16) 0.5631(15) -0.0949(12) 0.050(4) Uiso 0.10 1 d P . .
Pd5 Pd 0.72318(18) 0.84561(18) 0.54223(13) 0.0270(4) Uani 0.65 1 d P . .
O1T O 0.7537(10) 1.2169(9) 0.5123(8) 0.028(2) Uiso 1 1 d . . .
O1PD O 0.1992(10) 0.5634(10) 0.0177(8) 0.032(3) Uiso 1 1 d . . .
O1BI O 0.5525(9) 1.0519(8) 0.2733(7) 0.019(2) Uiso 1 1 d . . .
O2A O 0.4327(9) 1.1171(9) 0.1719(7) 0.020(2) Uiso 1 1 d . . .
O2T O 0.4390(10) 1.3017(10) 0.3122(8) 0.031(3) Uiso 1 1 d . . .
O2BI O 0.7136(8) 1.1105(8) 0.1730(6) 0.017(2) Uiso 1 1 d . . .
O2PD O 0.3862(13) 0.5552(13) -0.0488(10) 0.054(4) Uiso 1 1 d . . .
O3T O 0.3026(10) 0.8773(10) 0.3485(8) 0.030(3) Uiso 1 1 d . . .
O3BI O 0.6431(8) 0.8858(8) 0.1974(6) 0.016(2) Uiso 1 1 d . . .
O4T O 0.8652(10) 1.4423(10) 0.3384(8) 0.031(3) Uiso 1 1 d . . .
O5T O 1.0320(10) 1.1245(9) 0.1900(8) 0.027(2) Uiso 1 1 d . . .
O6T O 0.7548(9) 0.6958(9) 0.0285(7) 0.023(2) Uiso 1 1 d . . .
O7T O 0.5116(10) 0.6724(10) -0.1459(8) 0.028(2) Uiso 1 1 d . . .
O7TA O 0.7310(10) 0.8390(10) -0.0852(8) 0.032(3) Uiso 1 1 d . . .
O8T O 0.8988(10) 0.9341(10) 0.3822(8) 0.029(3) Uiso 1 1 d . . .
O9T O 0.4529(10) 0.5928(10) 0.2117(8) 0.032(3) Uiso 1 1 d . . .
O10A O 0.2291(11) 0.6398(10) 0.1873(8) 0.034(3) Uiso 1 1 d . . .
O11T O 0.7323(9) 1.2191(9) -0.0132(7) 0.023(2) Uiso 1 1 d . . .
O1P1 O 0.1060(10) 0.7224(10) 0.0967(8) 0.030(3) Uiso 1 1 d . . .
O11A O 0.5664(9) 1.1586(9) 0.0682(7) 0.025(2) Uiso 1 1 d . . .
O12 O 0.5907(9) 1.2421(9) 0.3998(7) 0.022(2) Uiso 1 1 d . . .
O13 O 0.5344(9) 1.0380(9) 0.4111(7) 0.022(2) Uiso 1 1 d . . .
O14 O 0.7772(9) 1.2253(9) 0.3568(7) 0.021(2) Uiso 1 1 d . . .
O18 O 0.7255(9) 1.0174(9) 0.3763(7) 0.022(2) Uiso 1 1 d . . .
O2P1 O -0.062(2) 0.641(2) -0.0548(16) 0.100(7) Uiso 1 1 d . . .
O23 O 0.3776(9) 1.0800(9) 0.3120(7) 0.025(2) Uiso 1 1 d . . .
O24 O 0.6370(9) 1.2810(9) 0.2708(7) 0.025(2) Uiso 1 1 d . . .
O3P1 O 0.1642(16) 0.9661(16) 0.1373(12) 0.072(5) Uiso 1 1 d . . .
O3P2 O 0.0438(17) 0.4576(17) -0.1466(13) 0.079(5) Uiso 1 1 d . . .
O39 O 0.4778(9) 0.8286(9) 0.2884(7) 0.022(2) Uiso 1 1 d . . .
O4P1 O -0.0354(18) 0.8838(18) -0.0001(14) 0.090(6) Uiso 1 1 d . . .
O4P2 O 0.2295(16) 0.4260(16) -0.2171(13) 0.077(5) Uiso 1 1 d . . .
O45 O 0.9202(9) 1.2563(9) 0.2668(7) 0.021(2) Uiso 1 1 d . . .
O56 O 0.8126(9) 0.9435(9) 0.1127(7) 0.024(2) Uiso 1 1 d . . .
O58 O 0.8673(9) 1.0510(9) 0.2758(7) 0.022(2) Uiso 1 1 d . . .
O67 O 0.5946(9) 0.8014(9) 0.0245(7) 0.024(2) Uiso 1 1 d . . .
O68 O 0.8132(8) 0.8232(8) 0.2062(6) 0.016(2) Uiso 1 1 d . . .
O69 O 0.5969(9) 0.6696(9) 0.1210(7) 0.022(2) Uiso 1 1 d . . .
O89 O 0.6678(9) 0.7851(9) 0.2938(7) 0.022(2) Uiso 1 1 d . . .
O310 O 0.3327(9) 0.8709(9) 0.1887(7) 0.022(2) Uiso 1 1 d . . .
O411 O 0.7810(9) 1.3111(9) 0.1686(7) 0.025(2) Uiso 1 1 d . . .
O511 O 0.8620(9) 1.1541(9) 0.0949(7) 0.021(2) Uiso 1 1 d . . .
O711 O 0.6485(9) 1.0025(8) -0.0030(7) 0.019(2) Uiso 1 1 d . . .
O910 O 0.4117(9) 0.7239(9) 0.1203(7) 0.021(2) Uiso 1 1 d . . .
O1P5 O 0.616(2) 0.674(2) 0.5225(17) 0.061(7) Uiso 0.65 1 d P . .
O2P5 O 0.8312(16) 1.0081(15) 0.5516(12) 0.070(5) Uiso 1 1 d . . .
O3P5 O 0.5824(16) 0.8489(16) 0.4624(12) 0.073(5) Uiso 1 1 d . . .
O4P5 O 0.855(3) 0.857(3) 0.632(2) 0.093(10) Uiso 0.65 1 d P . .
Na1 Na 0.4511(14) 0.4562(13) 0.2698(11) 0.043(4) Uiso 0.50 1 d P . .
Na2 Na 0.782(2) 1.345(2) 0.6650(19) 0.060(7) Uiso 0.35 1 d P . .
O1W O -0.2553(17) 0.6324(16) -0.1835(13) 0.079(5) Uiso 1 1 d . . .
O2W O 0.981(3) 0.711(3) 0.550(2) 0.082(9) Uiso 0.65 1 d P . .
O3W O 0.632(2) 0.544(2) 0.3390(19) 0.086(8) Uiso 0.75 1 d P . .
O4W O 0.716(3) 1.484(3) 0.500(2) 0.088(9) Uiso 0.65 1 d P . .
O5W O 0.881(3) 0.737(3) 0.408(3) 0.093(12) Uiso 0.55 1 d P . .
O6W O 0.971(4) 1.302(3) 0.674(3) 0.086(12) Uiso 0.50 1 d P . .
O7W O 0.365(3) 0.630(3) 0.370(2) 0.072(10) Uiso 0.50 1 d P . .
O8W O 1.045(2) 0.855(2) 0.2469(19) 0.026(6) Uiso 0.40 1 d P . .

loop_
_atom_site_aniso_label
_atom_site_aniso_U_11
_atom_site_aniso_U_22
_atom_site_aniso_U_33
_atom_site_aniso_U_23
_atom_site_aniso_U_13
_atom_site_aniso_U_12
W1 0.0302(4) 0.0239(3) 0.0173(3) 0.0100(3) 0.0080(3) 0.0142(3)
W2 0.0354(4) 0.0246(3) 0.0195(3) 0.0110(3) 0.0130(3) 0.0213(3)
W3 0.0259(3) 0.0253(3) 0.0206(3) 0.0129(3) 0.0123(3) 0.0150(3)
W4 0.0279(3) 0.0182(3) 0.0198(3) 0.0079(2) 0.0054(3) 0.0083(3)
W5 0.0201(3) 0.0242(3) 0.0261(4) 0.0146(3) 0.0077(3) 0.0105(2)
W6 0.0242(3) 0.0212(3) 0.0225(3) 0.0121(3) 0.0104(3) 0.0157(2)
W7 0.0345(4) 0.0237(3) 0.0191(3) 0.0105(3) 0.0114(3) 0.0216(3)
W8 0.0235(3) 0.0245(3) 0.0217(3) 0.0136(3) 0.0074(3) 0.0138(3)
W9 0.0236(3) 0.0194(3) 0.0255(4) 0.0138(3) 0.0104(3) 0.0126(2)
W10 0.0248(3) 0.0226(3) 0.0300(4) 0.0139(3) 0.0099(3) 0.0091(3)
W11 0.0231(3) 0.0179(3) 0.0186(3) 0.0100(2) 0.0081(3) 0.0109(2)
Bi1 0.0210(3) 0.0171(2) 0.0182(3) 0.0095(2) 0.0083(2) 0.0119(2)
Pd1 0.0213(12) 0.0269(12) 0.0305(14) 0.0169(11) 0.0119(11) 0.0147(10)
Pd2 0.0292(8) 0.0238(7) 0.0332(9) 0.0159(7) 0.0119(7) 0.0131(6)
Pd5 0.0348(11) 0.0371(10) 0.0190(10) 0.0122(8) 0.0103(9) 0.0241(9)

loop_
_atom_type_symbol
_atom_type_description
_atom_type_scat_dispersion_real
_atom_type_scat_dispersion_imag
_atom_type_scat_source
O O 0.0106 0.0060 'International Tables Vol C Tables 4.2.6.8 and 6.1.1.4'
Na Na 0.0362 0.0249 'International Tables Vol C Tables 4.2.6.8 and 6.1.1.4'
Pd Pd -0.9988 1.0072 'International Tables Vol C Tables 4.2.6.8 and 6.1.1.4'
W W -0.8490 6.8722 'International Tables Vol C Tables 4.2.6.8 and 6.1.1.4'
Bi Bi -4.1077 10.2566 'International Tables Vol C Tables 4.2.6.8 and 6.1.1.4'
H H 0.0000 0.0000 'International Tables Vol C Tables 4.2.6.8 and 6.1.1.4'

loop_
_geom_angle_atom_site_label_1
_geom_angle_atom_site_label_2
_geom_angle_atom_site_label_3
_geom_angle
_geom_angle_site_symmetry_1
_geom_angle_site_symmetry_3
_geom_angle_publ_flag
O1T W1 O14 102.4(5) . . ?
O1T W1 O18 99.5(5) . . ?
O14 W1 O18 92.5(4) . . ?
O1T W1 O13 100.2(5) . . ?
O14 W1 O13 156.9(5) . . ?
O18 W1 O13 88.5(4) . . ?
O1T W1 O12 98.8(5) . . ?
O14 W1 O12 88.1(4) . . ?
O18 W1 O12 161.2(5) . . ?
O13 W1 O12 83.8(4) . . ?
O1T W1 O1BI 170.5(4) . . ?
O14 W1 O1BI 84.4(4) . . ?
O18 W1 O1BI 86.7(4) . . ?
O13 W1 O1BI 72.6(4) . . ?
O12 W1 O1BI 74.7(4) . . ?
O2T W2 O12 99.9(5) . . ?
O2T W2 O23 99.5(5) . . ?
O12 W2 O23 89.5(5) . . ?
O2T W2 O2A 102.4(5) . . ?
O12 W2 O2A 156.3(4) . . ?
O23 W2 O2A 94.8(5) . . ?
O2T W2 O24 99.2(5) . . ?
O12 W2 O24 83.0(5) . . ?
O23 W2 O24 160.8(4) . . ?
O2A W2 O24 85.4(5) . . ?
O2T W2 O1BI 174.6(5) . . ?
O12 W2 O1BI 77.3(4) . . ?
O23 W2 O1BI 76.0(4) . . ?
O2A W2 O1BI 81.1(4) . . ?
O24 W2 O1BI 85.1(4) . . ?
O3T W3 O310 103.6(5) . . ?
O3T W3 O39 100.7(5) . . ?
O310 W3 O39 88.9(5) . . ?
O3T W3 O13 99.1(5) . . ?
O310 W3 O13 157.4(4) . . ?
O39 W3 O13 87.6(4) . . ?
O3T W3 O23 98.2(5) . . ?
O310 W3 O23 87.5(4) . . ?
O39 W3 O23 161.1(4) . . ?
O13 W3 O23 88.6(4) . . ?
O3T W3 O1BI 168.5(5) . . ?
O310 W3 O1BI 84.3(4) . . ?
O39 W3 O1BI 87.6(4) . . ?
O13 W3 O1BI 73.2(4) . . ?
O23 W3 O1BI 73.6(4) . . ?
O4T W4 O411 99.9(5) . . ?
O4T W4 O24 101.3(5) . . ?
O411 W4 O24 97.2(5) . . ?
O4T W4 O45 96.2(5) . . ?
O411 W4 O45 90.7(5) . . ?
O24 W4 O45 159.2(4) . . ?
O4T W4 O14 99.2(5) . . ?
O411 W4 O14 160.2(4) . . ?
O24 W4 O14 84.3(4) . . ?
O45 W4 O14 81.9(4) . . ?
O4T W4 O2BI 169.0(5) . . ?
O411 W4 O2BI 74.7(4) . . ?
O24 W4 O2BI 88.9(4) . . ?
O45 W4 O2BI 74.6(4) . . ?
O14 W4 O2BI 85.6(4) . . ?
O5T W5 O511 99.9(5) . . ?
O5T W5 O56 100.6(5) . . ?
O511 W5 O56 94.8(5) . . ?
O5T W5 O45 98.3(5) . . ?
O511 W5 O45 91.8(4) . . ?
O56 W5 O45 158.6(4) . . ?
O5T W5 O58 99.9(5) . . ?
O511 W5 O58 160.1(4) . . ?
O56 W5 O58 83.5(5) . . ?
O45 W5 O58 83.3(4) . . ?
O5T W5 O2BI 170.7(4) . . ?
O511 W5 O2BI 74.4(4) . . ?
O56 W5 O2BI 87.3(4) . . ?
O45 W5 O2BI 74.9(4) . . ?
O58 W5 O2BI 85.7(4) . . ?
O6T W6 O68 102.2(5) . . ?
O6T W6 O69 99.0(5) . . ?
O68 W6 O69 88.0(4) . . ?
O6T W6 O67 101.4(5) . . ?
O68 W6 O67 156.1(4) . . ?
O69 W6 O67 92.6(4) . . ?
O6T W6 O56 102.2(5) . . ?
O68 W6 O56 84.9(4) . . ?
O69 W6 O56 158.7(5) . . ?
O67 W6 O56 86.0(4) . . ?
O6T W6 O3BI 172.8(4) . . ?
O68 W6 O3BI 75.8(4) . . ?
O69 W6 O3BI 74.2(4) . . ?
O67 W6 O3BI 81.3(4) . . ?
O56 W6 O3BI 84.5(4) . . ?
O7T W7 O7TA 101.5(5) . . ?
O7T W7 O67 94.8(5) . . ?
O7TA W7 O67 98.9(5) . . ?
O7T W7 O2A 98.1(5) . 2_675 ?
O7TA W7 O2A 92.8(5) . 2_675 ?
O67 W7 O2A 160.5(4) . 2_675 ?
O7T W7 O711 167.2(5) . . ?
O7TA W7 O711 91.3(5) . . ?
O67 W7 O711 83.0(4) . . ?
O2A W7 O711 81.2(4) 2_675 . ?
O7T W7 O11A 91.1(5) . 2_675 ?
O7TA W7 O11A 167.1(5) . 2_675 ?
O67 W7 O11A 82.6(4) . 2_675 ?
O2A W7 O11A 82.6(4) 2_675 2_675 ?
O711 W7 O11A 76.1(4) . 2_675 ?
O8T W8 O58 103.3(5) . . ?
O8T W8 O18 100.0(5) . . ?
O58 W8 O18 93.6(4) . . ?
O8T W8 O89 98.6(5) . . ?
O58 W8 O89 157.0(5) . . ?
O18 W8 O89 89.4(4) . . ?
O8T W8 O68 97.0(5) . . ?
O58 W8 O68 86.8(4) . . ?
O18 W8 O68 162.4(4) . . ?
O89 W8 O68 83.7(4) . . ?
O8T W8 O3BI 169.3(4) . . ?
O58 W8 O3BI 84.1(4) . . ?
O18 W8 O3BI 87.1(4) . . ?
O89 W8 O3BI 73.2(4) . . ?
O68 W8 O3BI 75.5(4) . . ?
O9T W9 O910 102.9(5) . . ?
O9T W9 O39 101.7(5) . . ?
O910 W9 O39 88.5(5) . . ?
O9T W9 O89 98.9(5) . . ?
O910 W9 O89 158.2(4) . . ?
O39 W9 O89 86.7(4) . . ?
O9T W9 O69 96.8(5) . . ?
O910 W9 O69 89.4(5) . . ?
O39 W9 O69 161.4(4) . . ?
O89 W9 O69 88.5(4) . . ?
O9T W9 O3BI 167.5(5) . . ?
O910 W9 O3BI 85.9(4) . . ?
O39 W9 O3BI 87.3(4) . . ?
O89 W9 O3BI 72.7(4) . . ?
O69 W9 O3BI 74.0(4) . . ?
O10A W10 O1PD 99.5(5) . . ?
O10A W10 O1P1 100.0(5) . . ?
O1PD W10 O1P1 102.8(5) . . ?
O10A W10 O310 96.9(5) . . ?
O1PD W10 O310 157.1(5) . . ?
O1P1 W10 O310 89.9(5) . . ?
O10A W10 O910 94.0(5) . . ?
O1PD W10 O910 87.9(5) . . ?
O1P1 W10 O910 160.6(4) . . ?
O310 W10 O910 75.1(4) . . ?
O10A W10 O11T 174.9(5) . 2_675 ?
O1PD W10 O11T 83.2(5) . 2_675 ?
O1P1 W10 O11T 83.4(5) . 2_675 ?
O310 W10 O11T 79.3(4) . 2_675 ?
O910 W10 O11T 81.8(4) . 2_675 ?
O11T W11 O11A 103.0(5) . . ?
O11T W11 O711 101.7(5) . . ?
O11A W11 O711 95.8(5) . . ?
O11T W11 O511 96.1(4) . . ?
O11A W11 O511 159.5(5) . . ?
O711 W11 O511 87.5(4) . . ?
O11T W11 O411 97.9(5) . . ?
O11A W11 O411 88.6(5) . . ?
O711 W11 O411 158.3(4) . . ?
O511 W11 O411 81.3(4) . . ?
O11T W11 O2BI 165.4(4) . . ?
O11A W11 O2BI 87.5(4) . . ?
O711 W11 O2BI 87.0(4) . . ?
O511 W11 O2BI 72.4(4) . . ?
O411 W11 O2BI 72.0(4) . . ?
O1BI Bi1 O3BI 83.7(4) . . ?
O1BI Bi1 O2BI 87.4(4) . . ?
O3BI Bi1 O2BI 86.8(4) . . ?
O4P1 Pd1 O1P1 173.4(7) . . ?
O4P1 Pd1 O2P1 95.2(9) . . ?
O1P1 Pd1 O2P1 89.1(8) . . ?
O4P1 Pd1 O3P1 88.2(8) . . ?
O1P1 Pd1 O3P1 88.4(6) . . ?
O2P1 Pd1 O3P1 170.8(8) . . ?
O2PD Pd2 O1PD 90.3(6) . . ?
O2PD Pd2 O3P2 176.8(7) . . ?
O1PD Pd2 O3P2 88.0(7) . . ?
O2PD Pd2 O4P2 90.4(7) . . ?
O1PD Pd2 O4P2 175.0(6) . . ?
O3P2 Pd2 O4P2 91.5(8) . . ?
O2PD Pd2 Pd3 57.6(5) . . ?
O1PD Pd2 Pd3 143.3(4) . . ?
O3P2 Pd2 Pd3 123.1(6) . . ?
O4P2 Pd2 Pd3 39.8(6) . . ?
O4P2 Pd3 O7T 173.6(9) . . ?
O4P2 Pd3 O2PD 93.6(9) . . ?
O7T Pd3 O2PD 87.1(6) . . ?
O4P2 Pd3 Pd2 52.9(7) . . ?
O7T Pd3 Pd2 124.4(5) . . ?
O2PD Pd3 Pd2 48.5(4) . . ?
O4P2 Pd3 Na1 128.3(9) . 2_665 ?
O7T Pd3 Na1 55.7(5) . 2_665 ?
O2PD Pd3 Na1 123.1(6) . 2_665 ?
Pd2 Pd3 Na1 169.4(5) . 2_665 ?
O2P1 Pd4 O1W 100.0(12) . . ?
O2P1 Pd4 O6T 92.1(11) . 1_455 ?
O1W Pd4 O6T 100.8(9) . 1_455 ?
O2P1 Pd4 O1PD 85.7(10) . 2_565 ?
O1W Pd4 O1PD 166.9(11) . 2_565 ?
O6T Pd4 O1PD 90.6(7) 1_455 2_565 ?
O4P5 Pd5 O2P5 87.4(10) . . ?
O4P5 Pd5 O1P5 93.8(11) . . ?
O2P5 Pd5 O1P5 174.9(9) . . ?
O4P5 Pd5 O3P5 172.5(11) . . ?
O2P5 Pd5 O3P5 91.0(7) . . ?
O1P5 Pd5 O3P5 88.5(9) . . ?
W1 O1T Na2 152.8(9) . . ?
W10 O1PD Pd2 142.2(6) . . ?
W10 O1PD Pd4 98.0(7) . 2_565 ?
Pd2 O1PD Pd4 111.2(6) . 2_565 ?
Bi1 O1BI W2 112.2(4) . . ?
Bi1 O1BI W3 111.5(4) . . ?
W2 O1BI W3 95.0(4) . . ?
Bi1 O1BI W1 140.3(5) . . ?
W2 O1BI W1 92.8(4) . . ?
W3 O1BI W1 95.7(4) . . ?
W2 O2A W7 131.0(5) . 2_675 ?
W2 O2T Na1 135.7(7) . 1_565 ?
Bi1 O2BI W11 105.6(4) . . ?
Bi1 O2BI W4 128.6(5) . . ?
W11 O2BI W4 95.8(3) . . ?
Bi1 O2BI W5 128.9(4) . . ?
W11 O2BI W5 95.7(4) . . ?
W4 O2BI W5 93.5(4) . . ?
Pd2 O2PD Pd3 73.9(6) . . ?
W3 O3T Na2 126.3(8) . 2_676 ?
Bi1 O3BI W8 141.1(5) . . ?
Bi1 O3BI W9 110.1(4) . . ?
W8 O3BI W9 96.8(4) . . ?
Bi1 O3BI W6 111.0(4) . . ?
W8 O3BI W6 93.5(4) . . ?
W9 O3BI W6 94.8(3) . . ?
W6 O6T Pd4 166.8(8) . 1_655 ?
W7 O7T Pd3 146.7(7) . . ?
W7 O7T Na1 129.2(7) . 2_665 ?
Pd3 O7T Na1 82.7(6) . 2_665 ?
W9 O9T Na1 150.8(8) . . ?
W10 O10A Na2 152.5(9) . 2_676 ?
W11 O11T W10 176.5(6) . 2_675 ?
W10 O1P1 Pd1 137.9(7) . . ?
W11 O11A W7 174.2(6) . 2_675 ?
W2 O12 W1 114.6(5) . . ?
W1 O13 W3 118.5(5) . . ?
W1 O14 W4 144.9(6) . . ?
W8 O18 W1 149.1(6) . . ?
Pd4 O2P1 Pd1 128.8(13) . . ?
W2 O23 W3 115.3(5) . . ?
W4 O24 W2 147.3(6) . . ?
W3 O39 W9 144.8(6) . . ?
Pd3 O4P2 Pd2 87.4(9) . . ?
W5 O45 W4 116.7(5) . . ?
W5 O56 W6 147.7(6) . . ?
W8 O58 W5 147.0(6) . . ?
W6 O67 W7 131.7(6) . . ?
W6 O68 W8 114.4(5) . . ?
W6 O69 W9 116.9(5) . . ?
W8 O89 W9 117.2(5) . . ?
W3 O310 W10 129.7(5) . . ?
W4 O411 W11 117.1(5) . . ?
W5 O511 W11 117.2(5) . . ?
W11 O711 W7 177.0(6) . . ?
W9 O910 W10 130.4(5) . . ?
O3W Na1 O9T 95.2(10) . . ?
O3W Na1 O2T 89.0(10) . 1_545 ?
O9T Na1 O2T 173.3(9) . 1_545 ?
O3W Na1 O1W 174.3(12) . 2_565 ?
O9T Na1 O1W 79.7(7) . 2_565 ?
O2T Na1 O1W 95.9(8) 1_545 2_565 ?
O3W Na1 O7T 91.9(10) . 2_665 ?
O9T Na1 O7T 93.3(7) . 2_665 ?
O2T Na1 O7T 81.2(6) 1_545 2_665 ?
O1W Na1 O7T 85.8(8) 2_565 2_665 ?
O3W Na1 Pd3 56.9(9) . 2_665 ?
O9T Na1 Pd3 76.2(5) . 2_665 ?
O2T Na1 Pd3 101.9(6) 1_545 2_665 ?
O1W Na1 Pd3 118.9(8) 2_565 2_665 ?
O7T Na1 Pd3 41.6(4) 2_665 2_665 ?
O7W Na2 O10A 96.4(15) 2_676 2_676 ?
O7W Na2 O1T 91.5(15) 2_676 . ?
O10A Na2 O1T 148.8(12) 2_676 . ?
O7W Na2 O6W 167(2) 2_676 . ?
O10A Na2 O6W 96.3(13) 2_676 . ?
O1T Na2 O6W 76.6(12) . . ?
O7W Na2 O3T 102.7(14) 2_676 2_676 ?
O10A Na2 O3T 75.1(8) 2_676 2_676 ?
O1T Na2 O3T 73.7(8) . 2_676 ?
O6W Na2 O3T 78.8(11) . 2_676 ?
Pd4 O1W Na1 115.0(10) . 2_565 ?

loop_
_geom_bond_atom_site_label_1
_geom_bond_atom_site_label_2
_geom_bond_distance
_geom_bond_site_symmetry_2
_geom_bond_publ_flag
W1 O1T 1.726(12) . ?
W1 O14 1.866(10) . ?
W1 O18 1.916(10) . ?
W1 O13 1.940(10) . ?
W1 O12 1.973(10) . ?
W1 O1BI 2.265(10) . ?
W2 O2T 1.707(11) . ?
W2 O12 1.888(11) . ?
W2 O23 1.890(10) . ?
W2 O2A 1.889(11) . ?
W2 O24 1.987(11) . ?
W2 O1BI 2.223(9) . ?
W3 O3T 1.724(11) . ?
W3 O310 1.895(11) . ?
W3 O39 1.904(10) . ?
W3 O13 1.942(11) . ?
W3 O23 2.003(10) . ?
W3 O1BI 2.236(10) . ?
W4 O4T 1.708(12) . ?
W4 O411 1.841(11) . ?
W4 O24 1.860(11) . ?
W4 O45 1.963(10) . ?
W4 O14 2.007(10) . ?
W4 O2BI 2.265(10) . ?
W5 O5T 1.718(11) . ?
W5 O511 1.858(10) . ?
W5 O56 1.882(11) . ?
W5 O45 1.926(10) . ?
W5 O58 2.003(11) . ?
W5 O2BI 2.278(10) . ?
W6 O6T 1.741(11) . ?
W6 O68 1.908(10) . ?
W6 O69 1.909(10) . ?
W6 O67 1.927(11) . ?
W6 O56 1.952(10) . ?
W6 O3BI 2.259(10) . ?
W7 O7T 1.731(11) . ?
W7 O7TA 1.758(12) . ?
W7 O67 1.961(11) . ?
W7 O2A 1.991(10) 2_675 ?
W7 O711 2.131(10) . ?
W7 O11A 2.146(11) 2_675 ?
W8 O8T 1.735(12) . ?
W8 O58 1.857(10) . ?
W8 O18 1.901(10) . ?
W8 O89 1.934(10) . ?
W8 O68 1.974(10) . ?
W8 O3BI 2.222(10) . ?
W9 O9T 1.715(11) . ?
W9 O910 1.870(11) . ?
W9 O39 1.936(10) . ?
W9 O89 1.962(11) . ?
W9 O69 1.963(11) . ?
W9 O3BI 2.225(9) . ?
W10 O10A 1.766(12) . ?
W10 O1PD 1.790(12) . ?
W10 O1P1 1.835(12) . ?
W10 O310 2.057(10) . ?
W10 O910 2.091(10) . ?
W10 O11T 2.275(10) 2_675 ?
W11 O11T 1.758(11) . ?
W11 O11A 1.783(11) . ?
W11 O711 1.798(10) . ?
W11 O511 2.047(10) . ?
W11 O411 2.054(11) . ?
W11 O2BI 2.218(10) . ?
Bi1 O1BI 2.133(10) . ?
Bi1 O3BI 2.156(9) . ?
Bi1 O2BI 2.167(10) . ?
Pd1 O4P1 1.90(2) . ?
Pd1 O1P1 1.912(12) . ?
Pd1 O2P1 2.02(2) . ?
Pd1 O3P1 2.161(19) . ?
Pd2 O2PD 1.996(16) . ?
Pd2 O1PD 2.006(12) . ?
Pd2 O3P2 2.05(2) . ?
Pd2 O4P2 2.04(2) . ?
Pd2 Pd3 2.561(9) . ?
Pd3 O4P2 1.64(2) . ?
Pd3 O7T 2.012(14) . ?
Pd3 O2PD 2.252(19) . ?
Pd3 Na1 3.006(18) 2_665 ?
Pd4 O2P1 1.85(3) . ?
Pd4 O1W 2.08(3) . ?
Pd4 O6T 2.43(2) 1_455 ?
Pd4 O1PD 2.51(2) 2_565 ?
Pd5 O4P5 2.04(3) . ?
Pd5 O2P5 2.056(18) . ?
Pd5 O1P5 2.09(2) . ?
Pd5 O3P5 2.122(19) . ?
O1T Na2 2.54(3) . ?
O1PD Pd4 2.51(2) 2_565 ?
O2A W7 1.991(10) 2_675 ?
O2T Na1 2.338(19) 1_565 ?
O3T Na2 2.67(3) 2_676 ?
O6T Pd4 2.43(2) 1_655 ?
O7T Na1 2.50(2) 2_665 ?
O9T Na1 2.319(19) . ?
O10A Na2 2.55(3) 2_676 ?
O11T W10 2.275(10) 2_675 ?
O11A W7 2.146(11) 2_675 ?
Na1 O3W 2.15(3) . ?
Na1 O2T 2.338(19) 1_545 ?
Na1 O1W 2.38(3) 2_565 ?
Na1 O7T 2.50(2) 2_665 ?
Na1 Pd3 3.006(18) 2_665 ?
Na2 O7W 2.05(4) 2_676 ?
Na2 O10A 2.55(3) 2_676 ?
Na2 O6W 2.66(5) . ?
Na2 O3T 2.67(3) 2_676 ?
O1W Na1 2.38(3) 2_565 ?
O7W Na2 2.05(4) 2_676 ?

loop_
_geom_torsion_atom_site_label_1
_geom_torsion_atom_site_label_2
_geom_torsion_atom_site_label_3
_geom_torsion_atom_site_label_4
_geom_torsion
_geom_torsion_site_symmetry_1
_geom_torsion_site_symmetry_2
_geom_torsion_site_symmetry_3
_geom_torsion_site_symmetry_4
_geom_torsion_publ_flag
O2PD Pd2 Pd3 O4P2 140.8(10) . . . . ?
O1PD Pd2 Pd3 O4P2 173.6(10) . . . . ?
O3P2 Pd2 Pd3 O4P2 -42.8(11) . . . . ?
O2PD Pd2 Pd3 O7T -46.4(7) . . . . ?
O1PD Pd2 Pd3 O7T -13.6(10) . . . . ?
O3P2 Pd2 Pd3 O7T 130.0(8) . . . . ?
O4P2 Pd2 Pd3 O7T 172.8(11) . . . . ?
O1PD Pd2 Pd3 O2PD 32.8(8) . . . . ?
O3P2 Pd2 Pd3 O2PD 176.3(8) . . . . ?
O4P2 Pd2 Pd3 O2PD -140.8(10) . . . . ?
O2PD Pd2 Pd3 Na1 41(3) . . . 2_665 ?
O1PD Pd2 Pd3 Na1 73(3) . . . 2_665 ?
O3P2 Pd2 Pd3 Na1 -143(3) . . . 2_665 ?
O4P2 Pd2 Pd3 Na1 -100(3) . . . 2_665 ?
O14 W1 O1T Na2 114.5(18) . . . . ?
O18 W1 O1T Na2 -150.8(18) . . . . ?
O13 W1 O1T Na2 -60.6(18) . . . . ?
O12 W1 O1T Na2 24.6(18) . . . . ?
O1BI W1 O1T Na2 -21(4) . . . . ?
O10A W10 O1PD Pd2 -155.7(11) . . . . ?
O1P1 W10 O1PD Pd2 101.6(11) . . . . ?
O310 W10 O1PD Pd2 -21(2) . . . . ?
O910 W10 O1PD Pd2 -62.0(11) . . . . ?
O11T W10 O1PD Pd2 20.0(11) 2_675 . . . ?
O10A W10 O1PD Pd4 -14.7(7) . . . 2_565 ?
O1P1 W10 O1PD Pd4 -117.4(6) . . . 2_565 ?
O310 W10 O1PD Pd4 120.5(11) . . . 2_565 ?
O910 W10 O1PD Pd4 79.0(6) . . . 2_565 ?
O11T W10 O1PD Pd4 161.0(6) 2_675 . . 2_565 ?
O2PD Pd2 O1PD W10 66.4(12) . . . . ?
O3P2 Pd2 O1PD W10 -110.9(12) . . . . ?
O4P2 Pd2 O1PD W10 165(7) . . . . ?
Pd3 Pd2 O1PD W10 39.2(15) . . . . ?
O2PD Pd2 O1PD Pd4 -71.6(7) . . . 2_565 ?
O3P2 Pd2 O1PD Pd4 111.0(8) . . . 2_565 ?
O4P2 Pd2 O1PD Pd4 27(8) . . . 2_565 ?
Pd3 Pd2 O1PD Pd4 -98.9(8) . . . 2_565 ?
O3BI Bi1 O1BI W2 170.0(5) . . . . ?
O2BI Bi1 O1BI W2 82.9(4) . . . . ?
O3BI Bi1 O1BI W3 -84.7(4) . . . . ?
O2BI Bi1 O1BI W3 -171.8(5) . . . . ?
O3BI Bi1 O1BI W1 45.0(7) . . . . ?
O2BI Bi1 O1BI W1 -42.1(7) . . . . ?
O2T W2 O1BI Bi1 147(5) . . . . ?
O12 W2 O1BI Bi1 -153.9(5) . . . . ?
O23 W2 O1BI Bi1 113.4(6) . . . . ?
O2A W2 O1BI Bi1 16.1(5) . . . . ?
O24 W2 O1BI Bi1 -70.0(5) . . . . ?
O2T W2 O1BI W3 31(5) . . . . ?
O12 W2 O1BI W3 90.4(4) . . . . ?
O23 W2 O1BI W3 -2.2(4) . . . . ?
O2A W2 O1BI W3 -99.5(4) . . . . ?
O24 W2 O1BI W3 174.4(5) . . . . ?
O2T W2 O1BI W1 -64(5) . . . . ?
O12 W2 O1BI W1 -5.5(4) . . . . ?
O23 W2 O1BI W1 -98.2(5) . . . . ?
O2A W2 O1BI W1 164.6(4) . . . . ?
O24 W2 O1BI W1 78.4(4) . . . . ?
O3T W3 O1BI Bi1 -159(2) . . . . ?
O310 W3 O1BI Bi1 -25.1(5) . . . . ?
O39 W3 O1BI Bi1 64.1(5) . . . . ?
O13 W3 O1BI Bi1 152.3(5) . . . . ?
O23 W3 O1BI Bi1 -114.1(5) . . . . ?
O3T W3 O1BI W2 -43(2) . . . . ?
O310 W3 O1BI W2 91.2(4) . . . . ?
O39 W3 O1BI W2 -179.7(4) . . . . ?
O13 W3 O1BI W2 -91.5(4) . . . . ?
O23 W3 O1BI W2 2.1(4) . . . . ?
O3T W3 O1BI W1 50(2) . . . . ?
O310 W3 O1BI W1 -175.5(4) . . . . ?
O39 W3 O1BI W1 -86.4(4) . . . . ?
O13 W3 O1BI W1 1.8(4) . . . . ?
O23 W3 O1BI W1 95.4(4) . . . . ?
O1T W1 O1BI Bi1 -177(2) . . . . ?
O14 W1 O1BI Bi1 46.4(7) . . . . ?
O18 W1 O1BI Bi1 -46.4(7) . . . . ?
O13 W1 O1BI Bi1 -135.9(8) . . . . ?
O12 W1 O1BI Bi1 136.0(8) . . . . ?
O1T W1 O1BI W2 53(3) . . . . ?
O14 W1 O1BI W2 -84.2(4) . . . . ?
O18 W1 O1BI W2 -177.0(4) . . . . ?
O13 W1 O1BI W2 93.5(4) . . . . ?
O12 W1 O1BI W2 5.3(4) . . . . ?
O1T W1 O1BI W3 -43(3) . . . . ?
O14 W1 O1BI W3 -179.5(4) . . . . ?
O18 W1 O1BI W3 87.6(4) . . . . ?
O13 W1 O1BI W3 -1.8(4) . . . . ?
O12 W1 O1BI W3 -90.0(4) . . . . ?
O2T W2 O2A W7 36.7(8) . . . 2_675 ?
O12 W2 O2A W7 -122.7(10) . . . 2_675 ?
O23 W2 O2A W7 137.6(7) . . . 2_675 ?
O24 W2 O2A W7 -61.7(7) . . . 2_675 ?
O1BI W2 O2A W7 -147.4(7) . . . 2_675 ?
O12 W2 O2T Na1 114.9(11) . . . 1_565 ?
O23 W2 O2T Na1 -154.0(10) . . . 1_565 ?
O2A W2 O2T Na1 -56.8(11) . . . 1_565 ?
O24 W2 O2T Na1 30.5(11) . . . 1_565 ?
O1BI W2 O2T Na1 173(5) . . . 1_565 ?
O1BI Bi1 O2BI W11 -138.0(4) . . . . ?
O3BI Bi1 O2BI W11 138.2(4) . . . . ?
O1BI Bi1 O2BI W4 -27.1(6) . . . . ?
O3BI Bi1 O2BI W4 -110.9(6) . . . . ?
O1BI Bi1 O2BI W5 111.1(6) . . . . ?
O3BI Bi1 O2BI W5 27.3(6) . . . . ?
O11T W11 O2BI Bi1 -175.5(15) . . . . ?
O11A W11 O2BI Bi1 47.8(5) . . . . ?
O711 W11 O2BI Bi1 -48.1(4) . . . . ?
O511 W11 O2BI Bi1 -136.5(5) . . . . ?
O411 W11 O2BI Bi1 137.2(5) . . . . ?
O11T W11 O2BI W4 51.7(17) . . . . ?
O11A W11 O2BI W4 -84.9(4) . . . . ?
O711 W11 O2BI W4 179.1(4) . . . . ?
O511 W11 O2BI W4 90.8(4) . . . . ?
O411 W11 O2BI W4 4.4(4) . . . . ?
O11T W11 O2BI W5 -42.4(18) . . . . ?
O11A W11 O2BI W5 -179.1(4) . . . . ?
O711 W11 O2BI W5 84.9(4) . . . . ?
O511 W11 O2BI W5 -3.4(3) . . . . ?
O411 W11 O2BI W5 -89.8(4) . . . . ?
O4T W4 O2BI Bi1 179(2) . . . . ?
O411 W4 O2BI Bi1 -120.0(7) . . . . ?
O24 W4 O2BI Bi1 -22.3(6) . . . . ?
O45 W4 O2BI Bi1 144.9(7) . . . . ?
O14 W4 O2BI Bi1 62.1(6) . . . . ?
O4T W4 O2BI W11 -66(3) . . . . ?
O411 W4 O2BI W11 -4.8(4) . . . . ?
O24 W4 O2BI W11 92.9(4) . . . . ?
O45 W4 O2BI W11 -99.9(4) . . . . ?
O14 W4 O2BI W11 177.3(4) . . . . ?
O4T W4 O2BI W5 30(3) . . . . ?
O411 W4 O2BI W5 91.3(4) . . . . ?
O24 W4 O2BI W5 -171.0(4) . . . . ?
O45 W4 O2BI W5 -3.8(4) . . . . ?
O14 W4 O2BI W5 -86.6(4) . . . . ?
O5T W5 O2BI Bi1 172(3) . . . . ?
O511 W5 O2BI Bi1 119.0(7) . . . . ?
O56 W5 O2BI Bi1 23.3(6) . . . . ?
O45 W5 O2BI Bi1 -144.7(7) . . . . ?
O58 W5 O2BI Bi1 -60.4(6) . . . . ?
O5T W5 O2BI W11 57(3) . . . . ?
O511 W5 O2BI W11 3.7(4) . . . . ?
O56 W5 O2BI W11 -92.0(4) . . . . ?
O45 W5 O2BI W11 100.0(4) . . . . ?
O58 W5 O2BI W11 -175.7(4) . . . . ?
O5T W5 O2BI W4 -40(3) . . . . ?
O511 W5 O2BI W4 -92.4(4) . . . . ?
O56 W5 O2BI W4 171.8(4) . . . . ?
O45 W5 O2BI W4 3.8(4) . . . . ?
O58 W5 O2BI W4 88.1(4) . . . . ?
O1PD Pd2 O2PD Pd3 -161.1(5) . . . . ?
O3P2 Pd2 O2PD Pd3 -104(13) . . . . ?
O4P2 Pd2 O2PD Pd3 23.8(6) . . . . ?
O4P2 Pd3 O2PD Pd2 -30.3(8) . . . . ?
O7T Pd3 O2PD Pd2 143.3(5) . . . . ?
Na1 Pd3 O2PD Pd2 -171.7(5) 2_665 . . . ?
O310 W3 O3T Na2 72.4(11) . . . 2_676 ?
O39 W3 O3T Na2 -19.1(11) . . . 2_676 ?
O13 W3 O3T Na2 -108.4(10) . . . 2_676 ?
O23 W3 O3T Na2 161.8(10) . . . 2_676 ?
O1BI W3 O3T Na2 -155(2) . . . 2_676 ?
O1BI Bi1 O3BI W8 -45.0(7) . . . . ?
O2BI Bi1 O3BI W8 42.7(7) . . . . ?
O1BI Bi1 O3BI W9 85.8(5) . . . . ?
O2BI Bi1 O3BI W9 173.5(5) . . . . ?
O1BI Bi1 O3BI W6 -170.5(4) . . . . ?
O2BI Bi1 O3BI W6 -82.8(4) . . . . ?
O8T W8 O3BI Bi1 177(2) . . . . ?
O58 W8 O3BI Bi1 -48.2(8) . . . . ?
O18 W8 O3BI Bi1 45.7(8) . . . . ?
O89 W8 O3BI Bi1 136.0(8) . . . . ?
O68 W8 O3BI Bi1 -136.4(8) . . . . ?
O8T W8 O3BI W9 43(3) . . . . ?
O58 W8 O3BI W9 177.5(4) . . . . ?
O18 W8 O3BI W9 -88.6(4) . . . . ?
O89 W8 O3BI W9 1.6(4) . . . . ?
O68 W8 O3BI W9 89.3(4) . . . . ?
O8T W8 O3BI W6 -53(3) . . . . ?
O58 W8 O3BI W6 82.2(4) . . . . ?
O18 W8 O3BI W6 176.1(4) . . . . ?
O89 W8 O3BI W6 -93.6(4) . . . . ?
O68 W8 O3BI W6 -6.0(3) . . . . ?
O9T W9 O3BI Bi1 158(2) . . . . ?
O910 W9 O3BI Bi1 23.0(5) . . . . ?
O39 W9 O3BI Bi1 -65.7(5) . . . . ?
O89 W9 O3BI Bi1 -153.0(6) . . . . ?
O69 W9 O3BI Bi1 113.5(5) . . . . ?
O9T W9 O3BI W8 -51(2) . . . . ?
O910 W9 O3BI W8 174.4(4) . . . . ?
O39 W9 O3BI W8 85.7(4) . . . . ?
O89 W9 O3BI W8 -1.6(4) . . . . ?
O69 W9 O3BI W8 -95.1(4) . . . . ?
O9T W9 O3BI W6 43(2) . . . . ?
O910 W9 O3BI W6 -91.5(4) . . . . ?
O39 W9 O3BI W6 179.9(4) . . . . ?
O89 W9 O3BI W6 92.5(4) . . . . ?
O69 W9 O3BI W6 -0.9(4) . . . . ?
O6T W6 O3BI Bi1 -130(3) . . . . ?
O68 W6 O3BI Bi1 155.3(5) . . . . ?
O69 W6 O3BI Bi1 -112.7(5) . . . . ?
O67 W6 O3BI Bi1 -17.5(4) . . . . ?
O56 W6 O3BI Bi1 69.2(5) . . . . ?
O6T W6 O3BI W8 81(4) . . . . ?
O68 W6 O3BI W8 6.2(3) . . . . ?
O69 W6 O3BI W8 98.1(4) . . . . ?
O67 W6 O3BI W8 -166.7(4) . . . . ?
O56 W6 O3BI W8 -80.0(4) . . . . ?
O6T W6 O3BI W9 -16(4) . . . . ?
O68 W6 O3BI W9 -91.0(4) . . . . ?
O69 W6 O3BI W9 1.0(4) . . . . ?
O67 W6 O3BI W9 96.1(4) . . . . ?
O56 W6 O3BI W9 -177.1(4) . . . . ?
O68 W6 O6T Pd4 173(3) . . . 1_655 ?
O69 W6 O6T Pd4 84(3) . . . 1_655 ?
O67 W6 O6T Pd4 -11(3) . . . 1_655 ?
O56 W6 O6T Pd4 -99(3) . . . 1_655 ?
O3BI W6 O6T Pd4 101(4) . . . 1_655 ?
O7TA W7 O7T Pd3 167.4(13) . . . . ?
O67 W7 O7T Pd3 67.3(13) . . . . ?
O2A W7 O7T Pd3 -98.0(13) 2_675 . . . ?
O711 W7 O7T Pd3 -12(3) . . . . ?
O11A W7 O7T Pd3 -15.4(13) 2_675 . . . ?
O7TA W7 O7T Na1 -31.5(10) . . . 2_665 ?
O67 W7 O7T Na1 -131.6(9) . . . 2_665 ?
O2A W7 O7T Na1 63.0(9) 2_675 . . 2_665 ?
O711 W7 O7T Na1 149.0(18) . . . 2_665 ?
O11A W7 O7T Na1 145.7(9) 2_675 . . 2_665 ?
O4P2 Pd3 O7T W7 35(9) . . . . ?
O2PD Pd3 O7T W7 -60.5(14) . . . . ?
Pd2 Pd3 O7T W7 -27.6(16) . . . . ?
Na1 Pd3 O7T W7 165.3(15) 2_665 . . . ?
O4P2 Pd3 O7T Na1 -130(9) . . . 2_665 ?
O2PD Pd3 O7T Na1 134.2(6) . . . 2_665 ?
Pd2 Pd3 O7T Na1 167.1(6) . . . 2_665 ?
O910 W9 O9T Na1 178.6(15) . . . . ?
O39 W9 O9T Na1 -90.2(16) . . . . ?
O89 W9 O9T Na1 -1.8(16) . . . . ?
O69 W9 O9T Na1 87.7(16) . . . . ?
O3BI W9 O9T Na1 45(3) . . . . ?
O1PD W10 O10A Na2 -165.1(19) . . . 2_676 ?
O1P1 W10 O10A Na2 -60(2) . . . 2_676 ?
O310 W10 O10A Na2 31(2) . . . 2_676 ?
O910 W10 O10A Na2 106.4(19) . . . 2_676 ?
O11T W10 O10A Na2 73(6) 2_675 . . 2_676 ?
O11A W11 O11T W10 18(11) . . . 2_675 ?
O711 W11 O11T W10 117(11) . . . 2_675 ?
O511 W11 O11T W10 -155(11) . . . 2_675 ?
O411 W11 O11T W10 -73(11) . . . 2_675 ?
O2BI W11 O11T W10 -118(10) . . . 2_675 ?
O10A W10 O1P1 Pd1 169.7(10) . . . . ?
O1PD W10 O1P1 Pd1 -88.0(10) . . . . ?
O310 W10 O1P1 Pd1 72.8(10) . . . . ?
O910 W10 O1P1 Pd1 34(2) . . . . ?
O11T W10 O1P1 Pd1 -6.5(10) 2_675 . . . ?
O4P1 Pd1 O1P1 W10 -132(6) . . . . ?
O2P1 Pd1 O1P1 W10 98.2(12) . . . . ?
O3P1 Pd1 O1P1 W10 -73.0(11) . . . . ?
O11T W11 O11A W7 -71(7) . . . 2_675 ?
O711 W11 O11A W7 -174(6) . . . 2_675 ?
O511 W11 O11A W7 87(7) . . . 2_675 ?
O411 W11 O11A W7 27(6) . . . 2_675 ?
O2BI W11 O11A W7 99(6) . . . 2_675 ?
O2T W2 O12 W1 -177.7(6) . . . . ?
O23 W2 O12 W1 82.7(6) . . . . ?
O2A W2 O12 W1 -18.1(13) . . . . ?
O24 W2 O12 W1 -79.6(5) . . . . ?
O1BI W2 O12 W1 7.0(5) . . . . ?
O1T W1 O12 W2 -179.9(6) . . . . ?
O14 W1 O12 W2 77.9(6) . . . . ?
O18 W1 O12 W2 -14.2(16) . . . . ?
O13 W1 O12 W2 -80.5(6) . . . . ?
O1BI W1 O12 W2 -6.9(5) . . . . ?
O1T W1 O13 W3 176.1(6) . . . . ?
O14 W1 O13 W3 8.3(14) . . . . ?
O18 W1 O13 W3 -84.6(6) . . . . ?
O12 W1 O13 W3 78.3(6) . . . . ?
O1BI W1 O13 W3 2.4(5) . . . . ?
O3T W3 O13 W1 -173.8(6) . . . . ?
O310 W3 O13 W1 4.4(14) . . . . ?
O39 W3 O13 W1 85.8(6) . . . . ?
O23 W3 O13 W1 -75.7(6) . . . . ?
O1BI W3 O13 W1 -2.4(5) . . . . ?
O1T W1 O14 W4 -136.0(10) . . . . ?
O18 W1 O14 W4 123.8(10) . . . . ?
O13 W1 O14 W4 31.7(17) . . . . ?
O12 W1 O14 W4 -37.4(10) . . . . ?
O1BI W1 O14 W4 37.3(10) . . . . ?
O4T W4 O14 W1 113.7(10) . . . . ?
O411 W4 O14 W1 -82.3(17) . . . . ?
O24 W4 O14 W1 13.1(10) . . . . ?
O45 W4 O14 W1 -151.2(10) . . . . ?
O2BI W4 O14 W1 -76.2(10) . . . . ?
O8T W8 O18 W1 127.6(12) . . . . ?
O58 W8 O18 W1 23.4(12) . . . . ?
O89 W8 O18 W1 -133.8(12) . . . . ?
O68 W8 O18 W1 -67.4(19) . . . . ?
O3BI W8 O18 W1 -60.6(12) . . . . ?
O1T W1 O18 W8 -126.5(12) . . . . ?
O14 W1 O18 W8 -23.5(12) . . . . ?
O13 W1 O18 W8 133.4(12) . . . . ?
O12 W1 O18 W8 67.8(19) . . . . ?
O1BI W1 O18 W8 60.8(12) . . . . ?
O1W Pd4 O2P1 Pd1 88.8(17) . . . . ?
O6T Pd4 O2P1 Pd1 -12.5(17) 1_455 . . . ?
O1PD Pd4 O2P1 Pd1 -103.0(16) 2_565 . . . ?
O4P1 Pd1 O2P1 Pd4 -54.5(18) . . . . ?
O1P1 Pd1 O2P1 Pd4 120.4(17) . . . . ?
O3P1 Pd1 O2P1 Pd4 -166(4) . . . . ?
O2T W2 O23 W3 -174.2(6) . . . . ?
O12 W2 O23 W3 -74.3(6) . . . . ?
O2A W2 O23 W3 82.3(6) . . . . ?
O24 W2 O23 W3 -7.7(18) . . . . ?
O1BI W2 O23 W3 2.7(5) . . . . ?
O3T W3 O23 W2 169.1(6) . . . . ?
O310 W3 O23 W2 -87.6(6) . . . . ?
O39 W3 O23 W2 -8.3(18) . . . . ?
O13 W3 O23 W2 70.1(6) . . . . ?
O1BI W3 O23 W2 -2.8(5) . . . . ?
O4T W4 O24 W2 -123.0(12) . . . . ?
O411 W4 O24 W2 135.3(12) . . . . ?
O45 W4 O24 W2 24(2) . . . . ?
O14 W4 O24 W2 -24.8(12) . . . . ?
O2BI W4 O24 W2 60.9(12) . . . . ?
O2T W2 O24 W4 154.9(12) . . . . ?
O12 W2 O24 W4 56.0(12) . . . . ?
O23 W2 O24 W4 -12(2) . . . . ?
O2A W2 O24 W4 -103.2(12) . . . . ?
O1BI W2 O24 W4 -21.8(12) . . . . ?
O3T W3 O39 W9 125.8(10) . . . . ?
O310 W3 O39 W9 22.2(10) . . . . ?
O13 W3 O39 W9 -135.4(10) . . . . ?
O23 W3 O39 W9 -57(2) . . . . ?
O1BI W3 O39 W9 -62.2(10) . . . . ?
O9T W9 O39 W3 -125.2(10) . . . . ?
O910 W9 O39 W3 -22.3(10) . . . . ?
O89 W9 O39 W3 136.4(10) . . . . ?
O69 W9 O39 W3 61(2) . . . . ?
O3BI W9 O39 W3 63.6(10) . . . . ?
O7T Pd3 O4P2 Pd2 -67(9) . . . . ?
O2PD Pd3 O4P2 Pd2 28.3(7) . . . . ?
Na1 Pd3 O4P2 Pd2 166.6(6) 2_665 . . . ?
O2PD Pd2 O4P2 Pd3 -32.3(8) . . . . ?
O1PD Pd2 O4P2 Pd3 -131(7) . . . . ?
O3P2 Pd2 O4P2 Pd3 145.3(9) . . . . ?
O5T W5 O45 W4 168.6(6) . . . . ?
O511 W5 O45 W4 68.4(6) . . . . ?
O56 W5 O45 W4 -39.7(15) . . . . ?
O58 W5 O45 W4 -92.3(6) . . . . ?
O2BI W5 O45 W4 -4.9(5) . . . . ?
O4T W4 O45 W5 -168.9(6) . . . . ?
O411 W4 O45 W5 -68.9(6) . . . . ?
O24 W4 O45 W5 43.5(16) . . . . ?
O14 W4 O45 W5 92.6(6) . . . . ?
O2BI W4 O45 W5 5.0(5) . . . . ?
O5T W5 O56 W6 118.6(11) . . . . ?
O511 W5 O56 W6 -140.4(11) . . . . ?
O45 W5 O56 W6 -33(2) . . . . ?
O58 W5 O56 W6 19.6(11) . . . . ?
O2BI W5 O56 W6 -66.3(11) . . . . ?
O6T W6 O56 W5 -151.3(11) . . . . ?
O68 W6 O56 W5 -49.9(11) . . . . ?
O69 W6 O56 W5 21(2) . . . . ?
O67 W6 O56 W5 107.9(12) . . . . ?
O3BI W6 O56 W5 26.3(11) . . . . ?
O8T W8 O58 W5 137.1(10) . . . . ?
O18 W8 O58 W5 -121.8(11) . . . . ?
O89 W8 O58 W5 -24.9(19) . . . . ?
O68 W8 O58 W5 40.6(10) . . . . ?
O3BI W8 O58 W5 -35.1(10) . . . . ?
O5T W5 O58 W8 -113.9(11) . . . . ?
O511 W5 O58 W8 72.0(17) . . . . ?
O56 W5 O58 W8 -14.2(11) . . . . ?
O45 W5 O58 W8 148.8(11) . . . . ?
O2BI W5 O58 W8 73.5(11) . . . . ?
O6T W6 O67 W7 -40.5(8) . . . . ?
O68 W6 O67 W7 129.0(9) . . . . ?
O69 W6 O67 W7 -140.2(7) . . . . ?
O56 W6 O67 W7 61.1(7) . . . . ?
O3BI W6 O67 W7 146.2(8) . . . . ?
O7T W7 O67 W6 95.9(8) . . . . ?
O7TA W7 O67 W6 -6.6(8) . . . . ?
O2A W7 O67 W6 -132.8(11) 2_675 . . . ?
O711 W7 O67 W6 -96.8(7) . . . . ?
O11A W7 O67 W6 -173.7(8) 2_675 . . . ?
O6T W6 O68 W8 179.4(5) . . . . ?
O69 W6 O68 W8 -81.8(5) . . . . ?
O67 W6 O68 W8 9.9(13) . . . . ?
O56 W6 O68 W8 78.0(5) . . . . ?
O3BI W6 O68 W8 -7.6(4) . . . . ?
O8T W8 O68 W6 179.9(5) . . . . ?
O58 W8 O68 W6 -77.0(5) . . . . ?
O18 W8 O68 W6 14.8(16) . . . . ?
O89 W8 O68 W6 82.1(5) . . . . ?
O3BI W8 O68 W6 7.8(4) . . . . ?
O6T W6 O69 W9 176.6(6) . . . . ?
O68 W6 O69 W9 74.6(6) . . . . ?
O67 W6 O69 W9 -81.4(6) . . . . ?
O56 W6 O69 W9 4.0(16) . . . . ?
O3BI W6 O69 W9 -1.2(5) . . . . ?
O9T W9 O69 W6 -169.9(6) . . . . ?
O910 W9 O69 W6 87.1(6) . . . . ?
O39 W9 O69 W6 3.8(18) . . . . ?
O89 W9 O69 W6 -71.2(6) . . . . ?
O3BI W9 O69 W6 1.3(5) . . . . ?
O8T W8 O89 W9 -174.9(6) . . . . ?
O58 W8 O89 W9 -12.7(15) . . . . ?
O18 W8 O89 W9 85.1(6) . . . . ?
O68 W8 O89 W9 -78.7(6) . . . . ?
O3BI W8 O89 W9 -2.1(5) . . . . ?
O9T W9 O89 W8 172.5(6) . . . . ?
O910 W9 O89 W8 -8.7(15) . . . . ?
O39 W9 O89 W8 -86.2(6) . . . . ?
O69 W9 O89 W8 75.8(6) . . . . ?
O3BI W9 O89 W8 2.1(5) . . . . ?
O3T W3 O310 W10 -51.9(8) . . . . ?
O39 W3 O310 W10 48.8(7) . . . . ?
O13 W3 O310 W10 130.0(9) . . . . ?
O23 W3 O310 W10 -149.8(7) . . . . ?
O1BI W3 O310 W10 136.5(7) . . . . ?
O10A W10 O310 W3 11.1(8) . . . . ?
O1PD W10 O310 W3 -124.5(12) . . . . ?
O1P1 W10 O310 W3 111.2(7) . . . . ?
O910 W10 O310 W3 -81.2(7) . . . . ?
O11T W10 O310 W3 -165.5(7) 2_675 . . . ?
O4T W4 O411 W11 176.1(6) . . . . ?
O24 W4 O411 W11 -81.0(6) . . . . ?
O45 W4 O411 W11 79.6(6) . . . . ?
O14 W4 O411 W11 12.1(17) . . . . ?
O2BI W4 O411 W11 5.8(5) . . . . ?
O11T W11 O411 W4 -175.3(6) . . . . ?
O11A W11 O411 W4 81.8(6) . . . . ?
O711 W11 O411 W4 -20.6(15) . . . . ?
O511 W11 O411 W4 -80.3(6) . . . . ?
O2BI W11 O411 W4 -6.1(5) . . . . ?
O5T W5 O511 W11 -177.0(6) . . . . ?
O56 W5 O511 W11 81.3(6) . . . . ?
O45 W5 O511 W11 -78.3(6) . . . . ?
O58 W5 O511 W11 -2.9(16) . . . . ?
O2BI W5 O511 W11 -4.5(5) . . . . ?
O11T W11 O511 W5 175.5(6) . . . . ?
O11A W11 O511 W5 17.1(15) . . . . ?
O711 W11 O511 W5 -83.0(6) . . . . ?
O411 W11 O511 W5 78.4(6) . . . . ?
O2BI W11 O511 W5 4.7(5) . . . . ?
O11T W11 O711 W7 35(12) . . . . ?
O11A W11 O711 W7 140(12) . . . . ?
O511 W11 O711 W7 -61(12) . . . . ?
O411 W11 O711 W7 -119(12) . . . . ?
O2BI W11 O711 W7 -133(12) . . . . ?
O7T W7 O711 W11 -142(11) . . . . ?
O7TA W7 O711 W11 39(12) . . . . ?
O67 W7 O711 W11 137(12) . . . . ?
O2A W7 O711 W11 -54(12) 2_675 . . . ?
O11A W7 O711 W11 -139(12) 2_675 . . . ?
O9T W9 O910 W10 53.6(8) . . . . ?
O39 W9 O910 W10 -48.0(7) . . . . ?
O89 W9 O910 W10 -125.2(11) . . . . ?
O69 W9 O910 W10 150.5(7) . . . . ?
O3BI W9 O910 W10 -135.5(7) . . . . ?
O10A W10 O910 W9 -14.5(8) . . . . ?
O1PD W10 O910 W9 -113.9(7) . . . . ?
O1P1 W10 O910 W9 121.9(14) . . . . ?
O310 W10 O910 W9 81.5(7) . . . . ?
O11T W10 O910 W9 162.6(7) 2_675 . . . ?
W9 O9T Na1 O3W -8.8(19) . . . . ?
W9 O9T Na1 O2T -137(7) . . . 1_545 ?
W9 O9T Na1 O1W 173.8(15) . . . 2_565 ?
W9 O9T Na1 O7T -101.0(16) . . . 2_665 ?
W9 O9T Na1 Pd3 -62.8(16) . . . 2_665 ?
W1 O1T Na2 O7W -3(2) . . . 2_676 ?
W1 O1T Na2 O10A 102(3) . . . 2_676 ?
W1 O1T Na2 O6W -178.5(17) . . . . ?
W1 O1T Na2 O3T 99.5(17) . . . 2_676 ?
O2P1 Pd4 O1W Na1 172.6(12) . . . 2_565 ?
O6T Pd4 O1W Na1 -93.3(11) 1_455 . . 2_565 ?
O1PD Pd4 O1W Na1 58(5) 2_565 . . 2_565 ?
